data_4128367
loop_
_publ_author_name
'Zou, Xiaoliang'
'Zhao, Haonan'
'Li, Yinwu'
'Gao, Qian'
'Ke, Zhuofeng'
'Senmiao Xu, ?'

_publ_section_title
;
 Chiral Bidentate Boryl Ligand Enabled Iridium-Catalyzed Asymmetric
 C(sp<sup>2</sup>)-H Borylation of Diarylmethylamines.
;
_journal_issue 13
_journal_name_full 'Journal of the American Chemical Society'
_journal_page_first 5334
_journal_page_last 5342
_journal_paper_doi 10.1021/jacs.8b13756
_journal_volume 141
_journal_year 2019
_chemical_formula_moiety 'C38 H45 B Cl Ir N2 O Si'
_chemical_formula_sum 'C38 H45 B Cl Ir N2 O Si'
_chemical_formula_weight 812.31
_space_group_crystal_system orthorhombic
_space_group_IT_number 19
_space_group_name_Hall 'P 2ac 2ab'
_space_group_name_H-M_alt 'P 21 21 21'
_atom_sites_solution_hydrogens geom
_atom_sites_solution_primary dual
_audit_creation_date 2018-03-09
_audit_creation_method
;
Olex2 1.2
(compiled 2017.08.10 svn.r3458 for OlexSys, GUI svn.r5381)
;
_cell_angle_alpha 90
_cell_angle_beta 90
_cell_angle_gamma 90
_cell_formula_units_Z 4
_cell_length_a 12.23300(10)
_cell_length_b 18.23640(10)
_cell_length_c 19.01230(10)
_cell_measurement_reflns_used 37268
_cell_measurement_temperature 293(2)
_cell_measurement_theta_max 74.0810
_cell_measurement_theta_min 4.3010
_cell_volume 4241.38(5)
_computing_cell_refinement 'CrysAlisPro 1.171.39.32a (Rigaku OD, 2017)'
_computing_data_collection 'CrysAlisPro 1.171.39.32a (Rigaku OD, 2017)'
_computing_data_reduction 'CrysAlisPro 1.171.39.32a (Rigaku OD, 2017)'
_computing_molecular_graphics 'Olex2 (Dolomanov et al., 2009)'
_computing_publication_material 'Olex2 (Dolomanov et al., 2009)'
_computing_structure_refinement 'ShelXL (Sheldrick, 2015)'
_computing_structure_solution 'ShelXT (Sheldrick, 2015)'
_diffrn_ambient_temperature 293(2)
_diffrn_detector 'CCD plate'
_diffrn_measured_fraction_theta_full 0.994
_diffrn_measured_fraction_theta_max 0.994
_diffrn_measurement_details
;
List of Runs (angles in degrees, time in seconds):

  # Type    Start    End  Width  t~exp~   \w     \q     \k     \f   Frames
--------------------------------------------------------------------------
  1  \w    -16.00  29.00   1.00    1.00    --    0.00 -77.00 -60.00   45
  2  \w    -75.00 -49.00   1.00    1.00    --    0.00 -57.00  60.00   26
  3  \w    -50.00  14.00   1.00    1.00    --    0.00 -38.00  60.00   64
  4  \w    -13.00  82.00   1.00    1.00    --    0.00  38.00 -60.00   95
  5  \w    -75.00 -37.00   1.00    1.00    --    0.00 -77.00 -60.00   38
  6  \w    -48.00 -21.00   1.00    1.00    --    0.00 -38.00 -60.00   27
  7  \w    -54.00  18.00   1.00    1.00    --    0.00 -38.00 -30.00   72
  8  \w     47.00  89.00   1.00    1.00    --    0.00  57.00 -30.00   42
  9  \w     18.00  67.00   1.00    2.00    --   95.80 -82.00  90.00   49
 10  \w    117.00 183.00   1.00    2.00    --   95.80  15.00 -90.00   66
 11  \w     54.00 107.00   1.00    2.00    --   95.80 -82.00 150.00   53
 12  \w     88.00 127.00   1.00    2.00    --   95.80 -82.00   0.00   39
 13  \w     26.00 103.00   1.00    2.00    --   95.80 -82.00 -30.00   77
 14  \w     77.00 103.00   1.00    2.00    --   95.80 -82.00  90.00   26
 15  \w     76.00 144.00   1.00    2.00    --   95.80  30.00  90.00   68
 16  \w     68.00 114.00   1.00    2.00    --   95.80  15.00 -90.00   46
 17  \w     96.00 122.00   1.00    2.00    --   95.80 -82.00 -60.00   26
 18  \w     85.00 183.00   1.00    2.00    --   95.80  30.00 150.00   98
 19  \w      7.00  36.00   1.00    2.00    --   95.80 -82.00 -60.00   29
 20  \w     18.00 112.00   1.00    2.00    --   95.80 -30.00-150.00   94
 21  \w     23.00 128.00   1.00    2.00    --   95.80 -82.00  60.00  105
 22  \w     54.00 101.00   1.00    2.00    --   95.80 -82.00 -90.00   47
 23  \w    160.00 185.00   1.00    2.00    --   95.80  30.00  90.00   25
 24  \w     78.00 182.00   1.00    2.00    --   95.80  30.00-180.00  104
 25  \w     96.00 125.00   1.00    2.00    --   95.80 -82.00-180.00   29
 26  \w     15.00 127.00   1.00    2.00    --   95.80 -82.00-120.00  112
 27  \w     38.00 105.00   1.00    2.00    --   95.80 -61.00 150.00   67
 28  \w     33.00  78.00   1.00    2.00    --   95.80 -61.00 -30.00   45
;
_diffrn_measurement_device 'four-circle diffractometer'
_diffrn_measurement_device_type 'XtaLAB AFC12 (RINC): Kappa dual home/near'
_diffrn_measurement_method '\w scans'
_diffrn_orient_matrix_type 'CrysAlisPro convention (1999,Acta A55,543-557)'
_diffrn_orient_matrix_UB_11 0.0275366000
_diffrn_orient_matrix_UB_12 -0.0746233000
_diffrn_orient_matrix_UB_13 -0.0335642000
_diffrn_orient_matrix_UB_21 -0.0084371000
_diffrn_orient_matrix_UB_22 -0.0369290000
_diffrn_orient_matrix_UB_23 0.0726487000
_diffrn_orient_matrix_UB_31 -0.1226507000
_diffrn_orient_matrix_UB_32 -0.0142021000
_diffrn_orient_matrix_UB_33 -0.0125754000
_diffrn_radiation_monochromator graphite
_diffrn_radiation_probe x-ray
_diffrn_radiation_type CuK\a
_diffrn_radiation_wavelength 1.54184
_diffrn_reflns_av_R_equivalents 0.1573
_diffrn_reflns_av_unetI/netI 0.0575
_diffrn_reflns_Laue_measured_fraction_full 0.994
_diffrn_reflns_Laue_measured_fraction_max 0.994
_diffrn_reflns_limit_h_max 11
_diffrn_reflns_limit_h_min -14
_diffrn_reflns_limit_k_max 21
_diffrn_reflns_limit_k_min -21
_diffrn_reflns_limit_l_max 22
_diffrn_reflns_limit_l_min -22
_diffrn_reflns_number 46729
_diffrn_reflns_point_group_measured_fraction_full 0.994
_diffrn_reflns_point_group_measured_fraction_max 0.994
_diffrn_reflns_theta_full 67.072
_diffrn_reflns_theta_max 67.072
_diffrn_reflns_theta_min 4.850
_diffrn_source 'fine-focus sealed X-ray tube'
_diffrn_source_type 'Enhance (Cu) X-ray Source'
_exptl_absorpt_coefficient_mu 7.144
_exptl_absorpt_correction_T_max 1.00000
_exptl_absorpt_correction_T_min 0.25369
_exptl_absorpt_correction_type multi-scan
_exptl_absorpt_process_details
;
CrysAlisPro 1.171.39.32a (Rigaku Oxford Diffraction, 2017)
Empirical absorption correction using spherical harmonics,
 implemented in SCALE3 ABSPACK scaling algorithm.
;
_exptl_crystal_colour 'clear light colourless'
_exptl_crystal_colour_lustre clear
_exptl_crystal_colour_modifier light
_exptl_crystal_colour_primary colourless
_exptl_crystal_density_diffrn 1.272
_exptl_crystal_density_method 'not measured'
_exptl_crystal_description block
_exptl_crystal_F_000 1632
_exptl_crystal_size_max 0.41
_exptl_crystal_size_mid 0.37
_exptl_crystal_size_min 0.34
_refine_diff_density_max 1.683
_refine_diff_density_min -1.624
_refine_diff_density_rms 0.156
_refine_ls_abs_structure_details
;
 Flack x determined using 3197 quotients [(I+)-(I-)]/[(I+)+(I-)]
 (Parsons, Flack and Wagner, Acta Cryst. B69 (2013) 249-259).
;
_refine_ls_abs_structure_Flack -0.006(10)
_refine_ls_extinction_coef 0.00206(16)
_refine_ls_extinction_expression Fc^*^=kFc[1+0.001xFc^2^\l^3^/sin(2\q)]^-1/4^
_refine_ls_extinction_method 'SHELXL-2016/6 (Sheldrick 2016)'
_refine_ls_goodness_of_fit_ref 1.004
_refine_ls_hydrogen_treatment constr
_refine_ls_matrix_type full
_refine_ls_number_parameters 411
_refine_ls_number_reflns 7525
_refine_ls_number_restraints 19
_refine_ls_restrained_S_all 1.006
_refine_ls_R_factor_all 0.0449
_refine_ls_R_factor_gt 0.0444
_refine_ls_shift/su_max 0.001
_refine_ls_shift/su_mean 0.000
_refine_ls_structure_factor_coef Fsqd
_refine_ls_weighting_details 'w=1/[\s^2^(Fo^2^)+(0.0861P)^2^+2.1295P] where P=(Fo^2^+2Fc^2^)/3'
_refine_ls_weighting_scheme calc
_refine_ls_wR_factor_gt 0.1111
_refine_ls_wR_factor_ref 0.1115
_reflns_Friedel_coverage 0.794
_reflns_Friedel_fraction_full 0.994
_reflns_Friedel_fraction_max 0.994
_reflns_number_gt 7358
_reflns_number_total 7525
_reflns_threshold_expression 'I > 2\s(I)'
_cod_data_source_file ja8b13756_si_001.cif
_cod_data_source_block exp_263
_cod_database_code 4128367
_shelx_shelxl_version_number 2016/6
_shelx_space_group_comment
;
The symmetry employed for this shelxl refinement is uniquely defined
by the following loop, which should always be used as a source of
symmetry information in preference to the above space-group names.
They are only intended as comments.
;
_shelx_estimated_absorpt_t_max 0.195
_shelx_estimated_absorpt_t_min 0.158
_reflns_odcompleteness_completeness 99.91
_reflns_odcompleteness_iscentric 1
_reflns_odcompleteness_theta 66.97
_olex2_refinement_description
;
1. Fixed Uiso
 At 1.2 times of:
  All C(H) groups, All C(H,H) groups
 At 1.5 times of:
  All C(H,H,H) groups
2. Rigid bond restraints
 C10, C11
 with sigma for 1-2 distances of 0.001 and sigma for 1-3 distances of 0.001
3. Uiso/Uaniso restraints and constraints
C10 \\sim C11: within 2A with sigma of 0.001 and sigma for terminal atoms of
0.002
Uanis(C5) \\sim Ueq: with sigma of 0.002 and sigma for terminal atoms of 0.004
Uanis(C4) \\sim Ueq: with sigma of 0.002 and sigma for terminal atoms of 0.004
4.a Ternary CH refined with riding coordinates:
 C1(H1), C4(H4), C5(H5), C8(H8), C20(H20), C34(H34)
4.b Secondary CH2 refined with riding coordinates:
 C2(H2A,H2B), C3(H3A,H3B), C6(H6A,H6B), C7(H7A,H7B)
4.c Aromatic/amide H refined with riding coordinates:
 C10(H10), C11(H11), C12(H12), C13(H13), C14(H14), C15(H15), C16(H16),
 C17(H17), C18(H18), C23(H23), C24(H24), C25(H25), C26(H26), C27(H27), C29(H29),
  C30(H30), C31(H31), C32(H32), C33(H33)
4.d Idealised Me refined as rotating group:
 C35(H35A,H35B,H35C), C36(H36A,H36B,H36C), C37(H37A,H37B,H37C), C38(H38A,H38B,
 H38C)
;
_olex2_submission_special_instructions 'No special instructions were received'
_oxdiff_exptl_absorpt_empirical_details
;
Empirical correction (ABSPACK) includes:
- Absorption correction using spherical harmonics
- Frame scaling
;
_oxdiff_exptl_absorpt_empirical_full_max 4.206
_oxdiff_exptl_absorpt_empirical_full_min 0.420

loop_
_space_group_symop_operation_xyz
'x, y, z'
'-x+1/2, -y, z+1/2'
'-x, y+1/2, -z+1/2'
'x+1/2, -y+1/2, -z'

loop_
_atom_site_label
_atom_site_type_symbol
_atom_site_fract_x
_atom_site_fract_y
_atom_site_fract_z
_atom_site_U_iso_or_equiv
_atom_site_adp_type
_atom_site_occupancy
_atom_site_site_symmetry_order
_atom_site_calc_flag
_atom_site_refinement_flags_posn
_atom_site_refinement_flags_adp
Ir1 Ir 0.40578(2) 0.44833(2) 0.26950(2) 0.02771(16) Uani 1 1 d . .
Cl1 Cl 0.55412(18) 0.35119(12) 0.26612(14) 0.0482(5) Uani 1 1 d . .
Si1 Si 0.37756(19) 0.40924(12) 0.15038(11) 0.0352(5) Uani 1 1 d . .
O1 O 0.2067(4) 0.5580(3) 0.2349(3) 0.0327(10) Uani 1 1 d . .
N1 N 0.3796(5) 0.5977(4) 0.2137(3) 0.0298(14) Uani 1 1 d . .
N2 N 0.5274(5) 0.5271(4) 0.2383(4) 0.0342(14) Uani 1 1 d . .
C1 C 0.3173(8) 0.3559(4) 0.3154(5) 0.0386(19) Uani 1 1 d . .
H1 H 0.311717 0.313219 0.284347 0.046 Uiso 1 1 calc R .
C2 C 0.3550(10) 0.3374(6) 0.3903(5) 0.054(3) Uani 1 1 d . .
H2A H 0.377154 0.286358 0.391382 0.065 Uiso 1 1 calc R .
H2B H 0.292999 0.342618 0.421702 0.065 Uiso 1 1 calc R .
C3 C 0.4505(10) 0.3846(6) 0.4196(5) 0.055(3) Uani 1 1 d . .
H3A H 0.437942 0.393097 0.469291 0.066 Uiso 1 1 calc R .
H3B H 0.517802 0.356755 0.415258 0.066 Uiso 1 1 calc R .
C4 C 0.4657(8) 0.4571(6) 0.3840(5) 0.048(2) Uani 1 1 d . U
H4 H 0.538703 0.478539 0.389430 0.057 Uiso 1 1 calc R .
C5 C 0.3827(7) 0.5073(5) 0.3776(4) 0.0363(17) Uani 1 1 d . U
H5 H 0.406374 0.558607 0.378321 0.044 Uiso 1 1 calc R .
C6 C 0.2672(10) 0.4940(6) 0.4067(5) 0.054(3) Uani 1 1 d . .
H6A H 0.273484 0.464605 0.449057 0.064 Uiso 1 1 calc R .
H6B H 0.236372 0.540931 0.420197 0.064 Uiso 1 1 calc R .
C7 C 0.1876(9) 0.4563(6) 0.3573(5) 0.052(2) Uani 1 1 d . .
H7A H 0.139696 0.425017 0.384733 0.062 Uiso 1 1 calc R .
H7B H 0.142667 0.493281 0.334818 0.062 Uiso 1 1 calc R .
C8 C 0.2414(7) 0.4107(5) 0.3012(5) 0.0388(18) Uani 1 1 d . .
H8 H 0.193269 0.399408 0.261448 0.047 Uiso 1 1 calc R .
C9 C 0.3416(8) 0.3084(5) 0.1408(5) 0.044(2) Uani 1 1 d . .
C10 C 0.2347(13) 0.2827(8) 0.1424(8) 0.080(3) Uani 1 1 d . U
H10 H 0.178486 0.314735 0.154261 0.096 Uiso 1 1 calc R .
C11 C 0.2104(14) 0.2106(9) 0.1268(8) 0.080(3) Uani 1 1 d . U
H11 H 0.138166 0.194663 0.127200 0.096 Uiso 1 1 calc R .
C12 C 0.295(2) 0.1612(8) 0.1103(10) 0.101(6) Uani 1 1 d . .
H12 H 0.279383 0.112594 0.099546 0.121 Uiso 1 1 calc R .
C13 C 0.3965(17) 0.1843(7) 0.1102(7) 0.085(5) Uani 1 1 d . .
H13 H 0.452163 0.151479 0.099427 0.102 Uiso 1 1 calc R .
C14 C 0.4230(10) 0.2565(6) 0.1257(5) 0.053(2) Uani 1 1 d . .
H14 H 0.496040 0.270748 0.126106 0.063 Uiso 1 1 calc R .
C15 C 0.6352(8) 0.5170(6) 0.2441(6) 0.046(2) Uani 1 1 d . .
H15 H 0.660447 0.471481 0.259171 0.055 Uiso 1 1 calc R .
C16 C 0.7102(8) 0.5705(5) 0.2290(7) 0.052(2) Uani 1 1 d . .
H16 H 0.784660 0.560234 0.229828 0.062 Uiso 1 1 calc R .
C17 C 0.6729(7) 0.6405(5) 0.2125(5) 0.045(2) Uani 1 1 d . .
H17 H 0.721856 0.678589 0.204522 0.054 Uiso 1 1 calc R .
C18 C 0.5619(7) 0.6521(5) 0.2081(4) 0.0386(18) Uani 1 1 d . .
H18 H 0.535024 0.698591 0.197782 0.046 Uiso 1 1 calc R .
C19 C 0.4911(6) 0.5951(4) 0.2189(4) 0.0269(15) Uani 1 1 d . .
C20 C 0.3117(6) 0.6590(4) 0.1895(4) 0.0294(15) Uani 1 1 d . .
H20 H 0.341272 0.705339 0.207397 0.035 Uiso 1 1 calc R .
C21 C 0.2036(6) 0.6394(4) 0.2295(4) 0.0298(14) Uani 1 1 d . .
C22 C 0.0980(7) 0.6613(5) 0.1920(5) 0.0372(17) Uani 1 1 d . .
C23 C 0.0430(8) 0.6133(6) 0.1492(6) 0.048(2) Uani 1 1 d . .
H23 H 0.068052 0.565376 0.144979 0.058 Uiso 1 1 calc R .
C24 C -0.0493(8) 0.6350(8) 0.1120(6) 0.061(3) Uani 1 1 d . .
H24 H -0.085617 0.601544 0.083408 0.073 Uiso 1 1 calc R .
C25 C -0.0870(9) 0.7057(10) 0.1175(7) 0.073(4) Uani 1 1 d . .
H25 H -0.146804 0.720727 0.091068 0.087 Uiso 1 1 calc R .
C26 C -0.0357(12) 0.7547(9) 0.1627(8) 0.078(4) Uani 1 1 d . .
H26 H -0.063560 0.801625 0.169075 0.093 Uiso 1 1 calc R .
C27 C 0.0590(10) 0.7321(7) 0.1985(7) 0.062(3) Uani 1 1 d . .
H27 H 0.095972 0.765343 0.226953 0.075 Uiso 1 1 calc R .
C28 C 0.2008(7) 0.6678(4) 0.3057(4) 0.0343(17) Uani 1 1 d . .
C29 C 0.1092(8) 0.6526(6) 0.3458(5) 0.049(2) Uani 1 1 d . .
H29 H 0.051011 0.628315 0.324690 0.059 Uiso 1 1 calc R .
C30 C 0.1006(11) 0.6715(7) 0.4147(6) 0.062(3) Uani 1 1 d . .
H30 H 0.037132 0.661060 0.439614 0.074 Uiso 1 1 calc R .
C31 C 0.1863(11) 0.7062(7) 0.4471(6) 0.064(3) Uani 1 1 d . .
H31 H 0.181379 0.718935 0.494342 0.076 Uiso 1 1 calc R .
C32 C 0.2806(12) 0.7223(7) 0.4093(6) 0.062(3) Uani 1 1 d . .
H32 H 0.339342 0.745612 0.430893 0.074 Uiso 1 1 calc R .
C33 C 0.2852(9) 0.7027(6) 0.3375(5) 0.044(2) Uani 1 1 d . .
H33 H 0.347467 0.713841 0.311609 0.052 Uiso 1 1 calc R .
C34 C 0.3008(8) 0.6627(5) 0.1078(4) 0.0401(19) Uani 1 1 d . .
H34 H 0.244387 0.627603 0.093429 0.048 Uiso 1 1 calc R .
C35 C 0.4059(9) 0.6438(6) 0.0688(5) 0.054(2) Uani 1 1 d . .
H35A H 0.464078 0.674653 0.085275 0.081 Uiso 1 1 calc GR .
H35B H 0.395547 0.651370 0.019276 0.081 Uiso 1 1 calc GR .
H35C H 0.424366 0.593352 0.077226 0.081 Uiso 1 1 calc GR .
C36 C 0.2646(10) 0.7391(6) 0.0847(6) 0.053(3) Uani 1 1 d . .
H36A H 0.197578 0.751684 0.108059 0.080 Uiso 1 1 calc GR .
H36B H 0.253391 0.739501 0.034760 0.080 Uiso 1 1 calc GR .
H36C H 0.320055 0.774124 0.096858 0.080 Uiso 1 1 calc GR .
C37 C 0.5029(12) 0.4228(8) 0.0981(6) 0.069(4) Uani 1 1 d . .
H37A H 0.510360 0.473743 0.086421 0.103 Uiso 1 1 calc GR .
H37B H 0.498419 0.394382 0.055675 0.103 Uiso 1 1 calc GR .
H37C H 0.565163 0.407239 0.124976 0.103 Uiso 1 1 calc GR .
C38 C 0.2590(12) 0.4521(6) 0.1010(5) 0.064(3) Uani 1 1 d . .
H38A H 0.195820 0.453558 0.130991 0.096 Uiso 1 1 calc GR .
H38B H 0.242973 0.423420 0.059978 0.096 Uiso 1 1 calc GR .
H38C H 0.278055 0.501089 0.087166 0.096 Uiso 1 1 calc GR .
B1 B 0.3139(7) 0.5380(5) 0.2366(5) 0.0292(16) Uani 1 1 d . .

loop_
_atom_site_aniso_label
_atom_site_aniso_U_11
_atom_site_aniso_U_22
_atom_site_aniso_U_33
_atom_site_aniso_U_23
_atom_site_aniso_U_13
_atom_site_aniso_U_12
Ir1 0.0405(2) 0.0237(2) 0.01892(19) -0.00032(12) -0.00158(12) 0.00133(12)
Cl1 0.0579(11) 0.0349(10) 0.0518(12) -0.0012(11) -0.0032(11) 0.0121(9)
Si1 0.0570(13) 0.0332(11) 0.0153(9) -0.0046(8) 0.0014(9) 0.0003(9)
O1 0.039(2) 0.030(3) 0.029(2) 0.000(3) 0.003(2) 0.001(2)
N1 0.034(3) 0.033(3) 0.022(3) 0.006(2) 0.003(2) 0.005(3)
N2 0.038(3) 0.030(3) 0.035(4) -0.007(3) -0.003(3) 0.001(3)
C1 0.065(5) 0.018(4) 0.032(4) 0.009(3) 0.002(4) -0.016(3)
C2 0.093(7) 0.042(5) 0.026(4) 0.017(4) 0.007(5) 0.000(5)
C3 0.092(7) 0.051(6) 0.022(4) 0.006(4) -0.015(5) 0.012(5)
C4 0.052(3) 0.048(3) 0.043(3) 0.000(2) -0.007(2) 0.001(2)
C5 0.043(3) 0.036(3) 0.029(3) -0.007(2) 0.001(2) 0.001(2)
C6 0.088(7) 0.047(5) 0.026(4) -0.002(4) 0.019(5) 0.010(5)
C7 0.068(6) 0.047(5) 0.040(5) 0.007(4) 0.020(4) 0.001(5)
C8 0.043(4) 0.043(5) 0.030(4) 0.007(4) 0.004(4) -0.013(4)
C9 0.062(5) 0.036(5) 0.033(4) 0.000(4) -0.004(4) 0.000(4)
C10 0.088(6) 0.080(6) 0.071(6) -0.008(5) -0.003(5) -0.036(5)
C11 0.088(6) 0.080(6) 0.071(6) -0.008(5) -0.003(5) -0.037(5)
C12 0.166(17) 0.054(8) 0.084(11) 0.006(8) -0.035(12) -0.046(11)
C13 0.160(15) 0.041(6) 0.053(7) -0.014(5) -0.031(9) 0.031(8)
C14 0.072(7) 0.044(5) 0.042(5) -0.004(4) -0.020(5) 0.008(5)
C15 0.044(4) 0.041(5) 0.052(6) -0.003(4) -0.002(4) 0.000(4)
C16 0.040(4) 0.050(5) 0.065(6) -0.005(5) -0.007(5) 0.005(4)
C17 0.034(4) 0.044(5) 0.058(6) -0.006(4) 0.007(4) -0.011(3)
C18 0.041(4) 0.040(5) 0.035(4) 0.001(3) 0.004(3) -0.002(3)
C19 0.026(3) 0.025(4) 0.029(4) -0.003(3) 0.006(3) 0.001(3)
C20 0.044(4) 0.024(3) 0.020(3) 0.003(3) -0.004(3) 0.002(3)
C21 0.036(3) 0.029(4) 0.024(3) -0.001(3) 0.003(3) 0.002(3)
C22 0.037(4) 0.040(4) 0.035(4) 0.009(4) 0.008(4) 0.006(4)
C23 0.042(4) 0.056(6) 0.046(5) 0.001(4) -0.003(4) 0.002(4)
C24 0.038(4) 0.099(9) 0.045(6) 0.009(6) -0.009(4) -0.003(5)
C25 0.042(5) 0.125(12) 0.051(6) 0.031(8) -0.004(5) 0.021(7)
C26 0.073(8) 0.090(10) 0.070(8) 0.017(8) 0.006(7) 0.039(7)
C27 0.074(7) 0.061(7) 0.052(6) 0.012(5) 0.004(5) 0.029(5)
C28 0.045(4) 0.031(4) 0.027(4) 0.003(3) 0.007(3) 0.006(3)
C29 0.051(5) 0.061(6) 0.034(4) 0.011(4) 0.009(4) 0.002(5)
C30 0.075(7) 0.072(7) 0.038(5) 0.008(5) 0.025(5) 0.016(6)
C31 0.090(8) 0.071(7) 0.029(5) -0.008(5) 0.007(5) 0.017(6)
C32 0.090(8) 0.067(7) 0.029(5) -0.012(5) -0.001(5) -0.010(6)
C33 0.059(5) 0.050(5) 0.022(4) -0.009(4) 0.004(4) 0.000(4)
C34 0.053(5) 0.044(5) 0.023(4) 0.007(4) 0.004(3) -0.004(4)
C35 0.066(6) 0.068(6) 0.027(4) 0.005(4) 0.014(4) 0.008(5)
C36 0.069(6) 0.055(6) 0.036(5) 0.022(5) 0.003(5) 0.008(5)
C37 0.101(9) 0.068(7) 0.038(6) -0.014(5) 0.020(6) -0.021(7)
C38 0.118(10) 0.044(5) 0.030(4) -0.008(4) -0.009(5) 0.000(6)
B1 0.040(4) 0.027(4) 0.020(4) 0.002(4) -0.001(3) -0.001(3)

loop_
_atom_type_symbol
_atom_type_description
_atom_type_scat_dispersion_real
_atom_type_scat_dispersion_imag
_atom_type_scat_source
C C 0.0181 0.0091 'International Tables Vol C Tables 4.2.6.8 and 6.1.1.4'
H H 0.0000 0.0000 'International Tables Vol C Tables 4.2.6.8 and 6.1.1.4'
B B 0.0090 0.0039 'International Tables Vol C Tables 4.2.6.8 and 6.1.1.4'
Cl Cl 0.3639 0.7018 'International Tables Vol C Tables 4.2.6.8 and 6.1.1.4'
Ir Ir -4.7710 6.5667 'International Tables Vol C Tables 4.2.6.8 and 6.1.1.4'
N N 0.0311 0.0180 'International Tables Vol C Tables 4.2.6.8 and 6.1.1.4'
O O 0.0492 0.0322 'International Tables Vol C Tables 4.2.6.8 and 6.1.1.4'
Si Si 0.2541 0.3302 'International Tables Vol C Tables 4.2.6.8 and 6.1.1.4'

loop_
_geom_angle_atom_site_label_1
_geom_angle_atom_site_label_2
_geom_angle_atom_site_label_3
_geom_angle
Si1 Ir1 Cl1 82.62(8)
N2 Ir1 Cl1 87.96(19)
N2 Ir1 Si1 92.1(2)
N2 Ir1 C1 165.4(3)
N2 Ir1 C4 89.7(3)
N2 Ir1 C5 91.1(3)
N2 Ir1 C8 155.8(3)
C1 Ir1 Cl1 80.0(3)
C1 Ir1 Si1 94.4(2)
C1 Ir1 C4 80.4(4)
C1 Ir1 C5 86.8(3)
C1 Ir1 C8 36.9(3)
C4 Ir1 Cl1 81.1(3)
C4 Ir1 Si1 163.5(3)
C4 Ir1 C5 34.4(3)
C5 Ir1 Cl1 115.5(2)
C5 Ir1 Si1 161.7(2)
C8 Ir1 Cl1 116.2(3)
C8 Ir1 Si1 92.0(2)
C8 Ir1 C4 93.1(3)
C8 Ir1 C5 78.0(3)
B1 Ir1 Cl1 158.1(3)
B1 Ir1 Si1 82.7(2)
B1 Ir1 N2 76.4(3)
B1 Ir1 C1 117.3(4)
B1 Ir1 C4 113.6(4)
B1 Ir1 C5 80.6(3)
B1 Ir1 C8 80.5(3)
C9 Si1 Ir1 114.3(3)
C37 Si1 Ir1 110.5(4)
C37 Si1 C9 105.7(5)
C37 Si1 C38 108.3(6)
C38 Si1 Ir1 117.0(3)
C38 Si1 C9 100.1(5)
B1 O1 C21 107.0(6)
C19 N1 C20 127.8(6)
C19 N1 B1 121.1(6)
B1 N1 C20 111.1(6)
C15 N2 Ir1 124.6(6)
C15 N2 C19 117.9(7)
C19 N2 Ir1 117.1(5)
C2 C1 Ir1 113.1(6)
C8 C1 Ir1 72.5(4)
C8 C1 C2 122.6(9)
C1 C2 C3 115.9(8)
C4 C3 C2 114.8(8)
C3 C4 Ir1 109.0(6)
C5 C4 Ir1 74.1(5)
C5 C4 C3 122.5(9)
C4 C5 Ir1 71.5(5)
C4 C5 C6 122.9(9)
C6 C5 Ir1 110.8(6)
C7 C6 C5 116.0(7)
C8 C7 C6 114.2(8)
C1 C8 Ir1 70.6(5)
C1 C8 C7 123.5(9)
C7 C8 Ir1 114.8(6)
C10 C9 Si1 122.8(9)
C10 C9 C14 116.4(11)
C14 C9 Si1 120.6(8)
C9 C10 C11 121.3(15)
C10 C11 C12 119.8(14)
C13 C12 C11 119.4(13)
C12 C13 C14 121.8(15)
C9 C14 C13 121.1(13)
N2 C15 C16 123.0(9)
C15 C16 C17 118.8(9)
C18 C17 C16 118.6(9)
C19 C18 C17 119.8(9)
N1 C19 C18 126.4(7)
N2 C19 N1 111.9(6)
N2 C19 C18 121.6(7)
N1 C20 C21 98.7(6)
N1 C20 C34 113.2(7)
C21 C20 C34 114.9(7)
O1 C21 C20 103.9(5)
O1 C21 C22 108.3(6)
O1 C21 C28 105.8(6)
C22 C21 C20 115.3(6)
C22 C21 C28 109.4(6)
C28 C21 C20 113.5(6)
C23 C22 C21 121.6(8)
C27 C22 C21 119.6(9)
C27 C22 C23 118.7(10)
C24 C23 C22 121.3(11)
C25 C24 C23 120.0(12)
C24 C25 C26 120.0(10)
C27 C26 C25 118.9(13)
C22 C27 C26 121.0(14)
C29 C28 C21 118.0(8)
C33 C28 C21 124.2(8)
C33 C28 C29 117.7(9)
C30 C29 C28 122.9(11)
C31 C30 C29 119.4(11)
C30 C31 C32 120.0(10)
C31 C32 C33 118.6(12)
C28 C33 C32 121.4(10)
C35 C34 C20 113.8(8)
C36 C34 C20 110.5(8)
C36 C34 C35 108.1(8)
O1 B1 Ir1 137.5(6)
O1 B1 N1 109.5(7)
N1 B1 Ir1 112.9(5)

loop_
_geom_bond_atom_site_label_1
_geom_bond_atom_site_label_2
_geom_bond_distance
Ir1 Cl1 2.537(2)
Ir1 Si1 2.399(2)
Ir1 N2 2.151(7)
Ir1 C1 2.185(7)
Ir1 C4 2.303(10)
Ir1 C5 2.336(8)
Ir1 C8 2.209(8)
Ir1 B1 2.081(9)
Si1 C9 1.899(10)
Si1 C37 1.844(13)
Si1 C38 1.896(13)
O1 C21 1.489(9)
O1 B1 1.361(10)
N1 C19 1.368(10)
N1 C20 1.467(9)
N1 B1 1.421(11)
N2 C15 1.336(12)
N2 C19 1.368(10)
C1 C2 1.534(13)
C1 C8 1.391(13)
C2 C3 1.553(17)
C3 C4 1.498(15)
C4 C5 1.372(13)
C5 C6 1.537(14)
C6 C7 1.518(17)
C7 C8 1.503(14)
C9 C10 1.390(17)
C9 C14 1.404(15)
C10 C11 1.38(2)
C11 C12 1.41(3)
C12 C13 1.31(3)
C13 C14 1.388(17)
C15 C16 1.370(14)
C16 C17 1.392(14)
C17 C18 1.377(13)
C18 C19 1.368(11)
C20 C21 1.567(10)
C20 C34 1.560(11)
C21 C22 1.530(11)
C21 C28 1.539(12)
C22 C23 1.371(14)
C22 C27 1.382(14)
C23 C24 1.390(14)
C24 C25 1.37(2)
C25 C26 1.39(2)
C26 C27 1.405(18)
C28 C29 1.383(13)
C28 C33 1.355(14)
C29 C30 1.358(16)
C30 C31 1.37(2)
C31 C32 1.390(19)
C32 C33 1.412(14)
C34 C35 1.524(13)
C34 C36 1.527(13)

loop_
_smtbx_masks_void_nr
_smtbx_masks_void_average_x
_smtbx_masks_void_average_y
_smtbx_masks_void_average_z
_smtbx_masks_void_volume
_smtbx_masks_void_count_electrons
1 0.250 0.000 -0.741 600.9 0.0
2 -0.250 0.500 -0.800 600.9 0.0
